data_4125917
loop_
_publ_author_name
'Bezuidenhout, Charl X.'
'Smith, Vincent J.'
'Esterhuysen, Catharine'
'Barbour, Leonard J.'

_publ_section_title
;
 Solvent- and Pressure-Induced Phase Changes in Two 3D Copper
 Glutarate-Based Metal-Organic Frameworks via Glutarate (+gauche &#x21C4;
 -gauche) Conformational Isomerism.
;
_journal_issue 16
_journal_name_full 'Journal of the American Chemical Society'
_journal_page_first 5923
_journal_page_last 5929
_journal_paper_doi 10.1021/jacs.7b01764
_journal_volume 139
_journal_year 2017
_chemical_formula_moiety 'C11 H12 Cu N O4, 0.5(C O2), 0.44(O)'
_chemical_formula_sum 'C11.5 H12 Cu N O5.44'
_chemical_formula_weight 314.80
_space_group_crystal_system monoclinic
_space_group_IT_number 15
_space_group_name_Hall '-C 2yc'
_space_group_name_H-M_alt 'C 1 2/c 1'
_symmetry_space_group_name_Hall '-C 2yc'
_symmetry_space_group_name_H-M 'C 1 2/c 1'
_atom_sites_solution_hydrogens geom
_audit_creation_date 2017-03-28
_audit_creation_method
;
Olex2 1.2
(compiled 2017.03.02 svn.r3394 for OlexSys, GUI svn.r5324)
;
_cell_angle_alpha 90
_cell_angle_beta 91.796(2)
_cell_angle_gamma 90
_cell_formula_units_Z 8
_cell_length_a 24.556(2)
_cell_length_b 12.9794(12)
_cell_length_c 8.6609(8)
_cell_measurement_reflns_used 7868
_cell_measurement_temperature 100(2)
_cell_measurement_theta_max 28.25
_cell_measurement_theta_min 2.93
_cell_volume 2759.1(4)
_computing_cell_refinement 'SAINT v8.37A (Bruker, 2015)'
_computing_data_reduction 'SAINT v8.37A (Bruker, 2015)'
_computing_molecular_graphics 'Olex2 (Dolomanov et al., 2009)'
_computing_publication_material 'Olex2 (Dolomanov et al., 2009)'
_computing_structure_refinement 'ShelXL (Sheldrick, 2015)'
_diffrn_ambient_temperature 100.15
_diffrn_measured_fraction_theta_full 0.996
_diffrn_measured_fraction_theta_max 0.995
_diffrn_measurement_device_type 'Bruker APEX-II CCD'
_diffrn_measurement_method '\f and \w scans'
_diffrn_radiation_type MoK\a
_diffrn_radiation_wavelength 0.71073
_diffrn_reflns_av_R_equivalents 0.0392
_diffrn_reflns_av_unetI/netI 0.0236
_diffrn_reflns_Laue_measured_fraction_full 0.996
_diffrn_reflns_Laue_measured_fraction_max 0.995
_diffrn_reflns_limit_h_max 32
_diffrn_reflns_limit_h_min -32
_diffrn_reflns_limit_k_max 17
_diffrn_reflns_limit_k_min -17
_diffrn_reflns_limit_l_max 11
_diffrn_reflns_limit_l_min -11
_diffrn_reflns_number 24894
_diffrn_reflns_point_group_measured_fraction_full 0.996
_diffrn_reflns_point_group_measured_fraction_max 0.995
_diffrn_reflns_theta_full 26.000
_diffrn_reflns_theta_max 28.293
_diffrn_reflns_theta_min 1.659
_diffrn_standards_number 0
_exptl_absorpt_coefficient_mu 1.599
_exptl_absorpt_correction_T_max 0.7457
_exptl_absorpt_correction_T_min 0.6249
_exptl_absorpt_correction_type multi-scan
_exptl_absorpt_process_details
'SADABS-2016/2 (Bruker,2016/2) was used for absorption correction. wR2(int) was 0.1458 before and 0.0474 after correction. The Ratio of minimum to maximum transmission is 0.8380. The \l/2 correction factor is Not present.'
_exptl_crystal_colour 'clear greenish green'
_exptl_crystal_colour_lustre clear
_exptl_crystal_colour_modifier greenish
_exptl_crystal_colour_primary green
_exptl_crystal_density_diffrn 1.516
_exptl_crystal_description block
_exptl_crystal_F_000 1284
_exptl_crystal_size_max 0.625
_exptl_crystal_size_mid 0.177
_exptl_crystal_size_min 0.088
_refine_diff_density_max 0.993
_refine_diff_density_min -0.368
_refine_diff_density_rms 0.110
_refine_ls_extinction_method none
_refine_ls_goodness_of_fit_ref 1.118
_refine_ls_hydrogen_treatment constr
_refine_ls_matrix_type full
_refine_ls_number_parameters 187
_refine_ls_number_reflns 3422
_refine_ls_number_restraints 0
_refine_ls_restrained_S_all 1.118
_refine_ls_R_factor_all 0.0437
_refine_ls_R_factor_gt 0.0371
_refine_ls_shift/su_max 0.001
_refine_ls_shift/su_mean 0.000
_refine_ls_structure_factor_coef Fsqd
_refine_ls_weighting_details 'w=1/[\s^2^(Fo^2^)+(0.0505P)^2^+11.5230P] where P=(Fo^2^+2Fc^2^)/3'
_refine_ls_weighting_scheme calc
_refine_ls_wR_factor_gt 0.1078
_refine_ls_wR_factor_ref 0.1114
_reflns_Friedel_coverage 0.000
_reflns_number_gt 2965
_reflns_number_total 3422
_reflns_threshold_expression 'I > 2\s(I)'
_cod_data_source_file 1b.cif
_cod_data_source_block 1b
_cod_depositor_comments 'Adding full bibliography for 4125916--4125921.cif.'
_cod_original_formula_sum 'C11.50 H12 Cu N O5.44'
_cod_database_code 4125917
_shelx_shelxl_version_number 2016/6
_shelx_space_group_comment
;
The symmetry employed for this shelxl refinement is uniquely defined
by the following loop, which should always be used as a source of
symmetry information in preference to the above space-group names.
They are only intended as comments.
;
_shelx_estimated_absorpt_t_max 0.872
_shelx_estimated_absorpt_t_min 0.435
_olex2_refinement_description
;
1. Fixed Uiso
 At 1.2 times of:
  All C(H) groups, All C(H,H) groups
2. Others
 Fixed Sof: O5(0.49943) C12(0.49943) O6(0.49943) O13(0.32087) O14(0.12054)
3.a Secondary CH2 refined with riding coordinates:
 C3(H3A,H3B), C11(H11A,H11B), C2(H2A,H2B), C4(H4A,H4B)
3.b Aromatic/amide H refined with riding coordinates:
 C6(H6), C9(H9), C10(H10), C7(H7)
;
_olex2_submission_special_instructions 'No special instructions were received'

loop_
_space_group_symop_operation_xyz
'x, y, z'
'-x, y, -z+1/2'
'x+1/2, y+1/2, z'
'-x+1/2, y+1/2, -z+1/2'
'-x, -y, -z'
'x, -y, z-1/2'
'-x+1/2, -y+1/2, -z'
'x+1/2, -y+1/2, z-1/2'

loop_
_atom_site_label
_atom_site_type_symbol
_atom_site_fract_x
_atom_site_fract_y
_atom_site_fract_z
_atom_site_U_iso_or_equiv
_atom_site_adp_type
_atom_site_occupancy
_atom_site_site_symmetry_order
_atom_site_calc_flag
_atom_site_refinement_flags_posn
_atom_site_refinement_flags_adp
_atom_site_refinement_flags_occupancy
_atom_site_disorder_assembly
_atom_site_disorder_group
Cu1 Cu 0.79396(2) 0.29669(2) 0.55542(3) 0.01151(11) Uani 1 1 d . . . . .
O1 O 0.82506(9) 0.28632(16) 0.3478(2) 0.0217(4) Uani 1 1 d . . . . .
O2 O 0.75594(8) 0.42584(15) 0.4964(2) 0.0191(4) Uani 1 1 d . . . . .
O3 O 0.75063(8) 0.29055(15) 0.7438(2) 0.0176(4) Uani 1 1 d . . . . .
N1 N 0.86004(9) 0.36092(17) 0.6972(2) 0.0134(4) Uani 1 1 d . . . . .
O4 O 0.81920(8) 0.15464(15) 0.5924(2) 0.0210(4) Uani 1 1 d . . . . .
C1 C 0.79746(11) 0.24031(19) 0.2432(3) 0.0134(5) Uani 1 1 d . . . . .
C5 C 0.70880(11) 0.4247(2) 0.4347(3) 0.0138(5) Uani 1 1 d . . . . .
C6 C 0.90116(11) 0.3019(2) 0.7503(3) 0.0182(5) Uani 1 1 d . . . . .
H6 H 0.904528 0.234240 0.709814 0.022 Uiso 1 1 calc R . . . .
C3 C 0.80412(12) 0.1187(2) 0.0153(3) 0.0170(5) Uani 1 1 d . . . . .
H3A H 0.764359 0.123369 -0.006167 0.020 Uiso 1 1 calc R . . . .
H3B H 0.822101 0.109314 -0.084484 0.020 Uiso 1 1 calc R . . . .
C11 C 0.97643(11) 0.4735(3) 1.0392(3) 0.0215(6) Uani 1 1 d . . . . .
H11A H 0.990723 0.415491 1.102737 0.026 Uiso 1 1 calc R . . . .
H11B H 0.958872 0.522987 1.108973 0.026 Uiso 1 1 calc R . . . .
C9 C 0.89166(11) 0.4945(2) 0.8693(3) 0.0184(5) Uani 1 1 d . . . . .
H9 H 0.887111 0.562274 0.908271 0.022 Uiso 1 1 calc R . . . .
C10 C 0.85552(11) 0.4557(2) 0.7580(3) 0.0162(5) Uani 1 1 d . . . . .
H10 H 0.826117 0.498049 0.722868 0.019 Uiso 1 1 calc R . . . .
C8 C 0.93467(11) 0.4334(2) 0.9235(3) 0.0174(5) Uani 1 1 d . . . . .
C7 C 0.93907(11) 0.3347(2) 0.8614(3) 0.0188(5) Uani 1 1 d . . . . .
H7 H 0.967818 0.290313 0.895175 0.023 Uiso 1 1 calc R . . . .
C2 C 0.82420(12) 0.2191(2) 0.0907(3) 0.0164(5) Uani 1 1 d . . . . .
H2A H 0.864168 0.215208 0.108475 0.020 Uiso 1 1 calc R . . . .
H2B H 0.816461 0.277126 0.019090 0.020 Uiso 1 1 calc R . . . .
C4 C 0.81618(12) 0.0255(2) 0.1186(3) 0.0188(5) Uani 1 1 d . . . . .
H4A H 0.856186 0.016533 0.127745 0.023 Uiso 1 1 calc R . . . .
H4B H 0.803149 0.040914 0.223146 0.023 Uiso 1 1 calc R . . . .
O5 O 0.9507(4) 0.2396(12) 0.4025(14) 0.115(4) Uani 0.4994 1 d . . . A 1
C12 C 0.9366(5) 0.1595(18) 0.3886(15) 0.096(6) Uani 0.4994 1 d . . . A 1
O6 O 0.9264(5) 0.0673(14) 0.3883(14) 0.155(7) Uani 0.4994 1 d . . . A 1
O13 O 0.9746(12) 0.057(2) 0.300(4) 0.198(12) Uiso 0.3209 1 d . . . B 2
O14 O 1.000000 0.187(4) 0.250000 0.159(17) Uiso 0.2411 2 d S T P C 3

loop_
_atom_site_aniso_label
_atom_site_aniso_U_11
_atom_site_aniso_U_22
_atom_site_aniso_U_33
_atom_site_aniso_U_23
_atom_site_aniso_U_13
_atom_site_aniso_U_12
Cu1 0.01229(17) 0.01069(16) 0.01130(17) -0.00093(11) -0.00363(11) -0.00240(11)
O1 0.0215(10) 0.0282(11) 0.0154(9) -0.0064(8) 0.0015(8) -0.0107(8)
O2 0.0205(10) 0.0136(9) 0.0227(10) 0.0027(8) -0.0088(8) -0.0015(7)
O3 0.0161(9) 0.0232(10) 0.0133(9) -0.0011(7) -0.0018(7) -0.0045(7)
N1 0.0123(10) 0.0142(10) 0.0138(10) -0.0016(8) -0.0011(8) -0.0023(8)
O4 0.0197(10) 0.0126(9) 0.0301(11) -0.0023(8) -0.0090(8) -0.0006(8)
C1 0.0163(12) 0.0103(11) 0.0134(11) 0.0017(9) -0.0016(9) 0.0000(9)
C5 0.0165(12) 0.0159(12) 0.0089(11) -0.0012(9) -0.0021(9) 0.0000(9)
C6 0.0177(13) 0.0166(12) 0.0201(13) -0.0012(10) -0.0030(10) -0.0018(10)
C3 0.0233(13) 0.0141(12) 0.0135(12) -0.0008(9) -0.0020(10) 0.0000(10)
C11 0.0161(13) 0.0347(16) 0.0134(12) -0.0042(11) -0.0037(10) -0.0084(12)
C9 0.0138(12) 0.0228(14) 0.0186(13) -0.0091(10) 0.0001(10) -0.0041(10)
C10 0.0118(12) 0.0187(13) 0.0181(12) -0.0046(10) -0.0020(10) -0.0012(9)
C8 0.0140(12) 0.0268(14) 0.0113(11) -0.0011(10) -0.0005(9) -0.0063(10)
C7 0.0139(12) 0.0215(13) 0.0207(13) 0.0032(11) -0.0053(10) -0.0032(10)
C2 0.0207(13) 0.0132(12) 0.0155(12) 0.0002(9) 0.0025(10) -0.0018(10)
C4 0.0254(14) 0.0115(12) 0.0188(13) -0.0001(10) -0.0087(11) -0.0006(10)
O5 0.056(6) 0.171(12) 0.117(9) 0.002(9) -0.030(6) -0.017(7)
C12 0.046(6) 0.179(18) 0.063(7) -0.056(10) -0.024(5) -0.020(9)
O6 0.121(10) 0.249(18) 0.096(8) -0.097(10) 0.024(7) -0.091(11)

loop_
_atom_type_symbol
_atom_type_description
_atom_type_scat_dispersion_real
_atom_type_scat_dispersion_imag
_atom_type_scat_source
C C 0.0033 0.0016 'International Tables Vol C Tables 4.2.6.8 and 6.1.1.4'
H H 0.0000 0.0000 'International Tables Vol C Tables 4.2.6.8 and 6.1.1.4'
Cu Cu 0.3201 1.2651 'International Tables Vol C Tables 4.2.6.8 and 6.1.1.4'
N N 0.0061 0.0033 'International Tables Vol C Tables 4.2.6.8 and 6.1.1.4'
O O 0.0106 0.0060 'International Tables Vol C Tables 4.2.6.8 and 6.1.1.4'

loop_
_geom_angle_atom_site_label_1
_geom_angle_atom_site_label_2
_geom_angle_atom_site_label_3
_geom_angle
_geom_angle_site_symmetry_1
_geom_angle_site_symmetry_3
O1 Cu1 Cu1 88.44(6) . 7_656
O1 Cu1 N1 103.72(8) . .
O2 Cu1 Cu1 85.45(6) . 7_656
O2 Cu1 O1 90.87(9) . .
O2 Cu1 N1 99.15(8) . .
O3 Cu1 Cu1 79.96(6) . 7_656
O3 Cu1 O1 168.36(8) . .
O3 Cu1 O2 89.17(9) . .
O3 Cu1 N1 87.75(8) . .
N1 Cu1 Cu1 166.84(6) . 7_656
O4 Cu1 Cu1 83.02(6) . 7_656
O4 Cu1 O1 87.45(9) . .
O4 Cu1 O2 168.39(8) . .
O4 Cu1 O3 90.17(9) . .
O4 Cu1 N1 92.40(8) . .
C1 O1 Cu1 118.01(17) . .
C5 O2 Cu1 121.29(17) . .
C1 O3 Cu1 128.24(18) 7_656 .
C6 N1 Cu1 121.15(18) . .
C6 N1 C10 117.4(2) . .
C10 N1 Cu1 120.25(17) . .
C5 O4 Cu1 124.74(18) 7_656 .
O1 C1 C2 118.2(2) . .
O3 C1 O1 124.8(2) 7_656 .
O3 C1 C2 117.0(2) 7_656 .
O2 C5 C4 118.5(2) . 4_655
O4 C5 O2 125.4(3) 7_656 .
O4 C5 C4 116.0(2) 7_656 4_655
N1 C6 H6 118.4 . .
N1 C6 C7 123.1(3) . .
C7 C6 H6 118.4 . .
H3A C3 H3B 107.9 . .
C2 C3 H3A 109.3 . .
C2 C3 H3B 109.3 . .
C4 C3 H3A 109.3 . .
C4 C3 H3B 109.3 . .
C4 C3 C2 111.7(2) . .
C11 C11 H11A 109.3 5_767 .
C11 C11 H11B 109.3 5_767 .
H11A C11 H11B 107.9 . .
C8 C11 C11 111.7(3) . 5_767
C8 C11 H11A 109.3 . .
C8 C11 H11B 109.3 . .
C10 C9 H9 120.3 . .
C10 C9 C8 119.4(3) . .
C8 C9 H9 120.3 . .
N1 C10 C9 123.1(3) . .
N1 C10 H10 118.4 . .
C9 C10 H10 118.4 . .
C9 C8 C11 121.5(3) . .
C9 C8 C7 117.5(2) . .
C7 C8 C11 121.0(3) . .
C6 C7 C8 119.4(3) . .
C6 C7 H7 120.3 . .
C8 C7 H7 120.3 . .
C1 C2 C3 112.5(2) . .
C1 C2 H2A 109.1 . .
C1 C2 H2B 109.1 . .
C3 C2 H2A 109.1 . .
C3 C2 H2B 109.1 . .
H2A C2 H2B 107.8 . .
C5 C4 C3 115.9(2) 4_645 .
C5 C4 H4A 108.3 4_645 .
C5 C4 H4B 108.3 4_645 .
C3 C4 H4A 108.3 . .
C3 C4 H4B 108.3 . .
H4A C4 H4B 107.4 . .
O5 C12 O6 171.1(17) . .

loop_
_geom_bond_atom_site_label_1
_geom_bond_atom_site_label_2
_geom_bond_distance
_geom_bond_site_symmetry_2
Cu1 Cu1 2.6310(6) 7_656
Cu1 O1 1.980(2) .
Cu1 O2 1.9783(19) .
Cu1 O3 1.977(2) .
Cu1 N1 2.171(2) .
Cu1 O4 1.968(2) .
O1 C1 1.264(3) .
O2 C5 1.260(3) .
O3 C1 1.255(3) 7_656
N1 C6 1.338(4) .
N1 C10 1.343(3) .
O4 C5 1.256(3) 7_656
C1 C2 1.519(4) .
C5 C4 1.512(4) 4_655
C6 H6 0.9500 .
C6 C7 1.385(4) .
C3 H3A 0.9900 .
C3 H3B 0.9900 .
C3 C2 1.532(4) .
C3 C4 1.528(4) .
C11 C11 1.525(6) 5_767
C11 H11A 0.9900 .
C11 H11B 0.9900 .
C11 C8 1.504(4) .
C9 H9 0.9500 .
C9 C10 1.385(4) .
C9 C8 1.390(4) .
C10 H10 0.9500 .
C8 C7 1.395(4) .
C7 H7 0.9500 .
C2 H2A 0.9900 .
C2 H2B 0.9900 .
C4 H4A 0.9900 .
C4 H4B 0.9900 .
O5 C12 1.10(2) .
C12 O6 1.22(2) .
O13 O13 1.54(5) 2_755

loop_
_smtbx_masks_void_nr
_smtbx_masks_void_average_x
_smtbx_masks_void_average_y
_smtbx_masks_void_average_z
_smtbx_masks_void_volume
_smtbx_masks_void_count_electrons
1 0.000 0.153 0.750 9.5 3.1
2 0.000 0.847 0.250 9.5 3.1
3 0.500 0.347 0.250 9.5 3.1
4 0.500 0.653 0.750 9.5 3.1
